data_7200028
loop_
_publ_author_name
'Kendrick, John'
'Gourlay, Matthew D.'
'Neumann, Marcus A.'
'Leusen, Frank J. J.'

_publ_section_title
;
 Predicting spontaneous racemate resolution using recent developments in
 crystal structure prediction
;
_journal_issue 11
_journal_name_full CrystEngComm
_journal_page_first 2391
_journal_page_last 2399
_journal_paper_doi 10.1039/b909038j
_journal_volume 11
_journal_year 2009
_space_group_IT_number 19
_symmetry_cell_setting orthorhombic
_symmetry_Int_Tables_number 19
_symmetry_space_group_name_Hall 'P 2ac 2ab'
_symmetry_space_group_name_H-M 'P 21 21 21'
_cell_angle_alpha 90.000000
_cell_angle_beta 90.000000
_cell_angle_gamma 90.000000
_cell_length_a 6.948907
_cell_length_b 16.995754
_cell_length_c 9.876904
_cell_volume 1166.481
_cod_data_source_file 24HTP_enantiopure.cif
_cod_data_source_block 24HTP_E_6
_cod_original_sg_symbol_H-M 'P 2_1 2_1 2_1'
_cod_struct_determination_method theoretical
_cod_database_code 7200028

loop_
_symmetry_equiv_pos_site_id
_symmetry_equiv_pos_as_xyz
1 x,y,z
2 -x+1/2,-y,z+1/2
3 -x,y+1/2,-z+1/2
4 x+1/2,-y+1/2,-z

loop_
_atom_site_label
_atom_site_type_symbol
_atom_site_fract_x
_atom_site_fract_y
_atom_site_fract_z
C1 C 0.306831 0.927530 0.020852
C2 C 0.234384 0.880996 0.143692
C3 C 0.407221 0.829599 0.186999
N4 N 0.570653 0.882052 0.146478
C5 C 0.516306 0.948823 0.055686
C6 C 0.649529 0.951044 -0.067171
C7 C 0.530421 1.026131 0.135449
C8 C 0.418235 0.754470 0.100659
C9 C 0.410807 0.813387 0.338240
C10 C 0.437645 0.874818 0.431109
H11 H 0.468758 0.933802 0.393691
C12 C 0.427110 0.862341 0.570010
H13 H 0.446327 0.910702 0.641118
C14 C 0.389631 0.786680 0.619914
O15 O 0.374195 0.776041 0.756309
C16 C 0.369434 0.724346 0.528839
H17 H 0.341057 0.665547 0.567509
C18 C 0.379091 0.738065 0.390281
H19 H 0.359423 0.688565 0.322018
O20 O 0.747769 0.868514 0.177859
H21 H 0.303311 0.890930 -0.070708
H22 H 0.221355 0.980498 0.001853
H23 H 0.194931 0.920695 0.226834
H24 H 0.108021 0.844986 0.121231
H25 H 0.800031 0.955536 -0.034787
H26 H 0.632527 0.897743 -0.128581
H27 H 0.615616 1.002413 -0.130163
H28 H 0.436126 1.025916 0.224510
H29 H 0.678757 1.035995 0.169105
H30 H 0.486175 1.075229 0.070631
H31 H 0.544953 0.719376 0.127286
H32 H 0.288751 0.718883 0.116228
H33 H 0.425845 0.769623 -0.006955
H34 H 0.323245 0.721828 0.775221
